data_1574143
loop_
_publ_author_name
'Kanagavel, Manimurugan'
'Sparjan Samuvel, Rajan Marystella'
'Ramalingam, Vaikundamoorthy'
'Nechipadappu, Sunil Kumar'

_publ_section_title
;
 Structural landscape of new salts of the antihistamine drug bilastine:
 implications in physicochemical properties and anticancer activity
 against skin cancer
;
_journal_issue 15
_journal_name_full CrystEngComm
_journal_page_first 2317
_journal_page_last 2332
_journal_paper_doi 10.1039/D4CE01303D
_journal_volume 27
_journal_year 2025
_chemical_formula_moiety 'C28 H38 N3 O3 1+, Cl 1-, 3(H2 O)'
_chemical_formula_sum 'C28 H44 Cl N3 O6'
_chemical_formula_weight 554.11
_chemical_name_common 'BILASTINE HYDROCHLORIDE TRI HYDRATE'
_chemical_name_systematic 'BILASTINE HYDROCHLORIDE TRI HYDRATE'
_space_group_crystal_system monoclinic
_space_group_IT_number 14
_space_group_name_Hall '-P 2yn'
_space_group_name_H-M_alt 'P 1 21/n 1'
_atom_sites_solution_hydrogens mixed
_atom_sites_solution_primary difmap
_atom_sites_solution_secondary difmap
_audit_creation_method SHELXL-2019/3
_audit_update_record
;
2024-07-27 deposited with the CCDC.	2025-02-26 downloaded from the CCDC.
;
_cell_angle_alpha 90
_cell_angle_beta 105.9211(7)
_cell_angle_gamma 90
_cell_formula_units_Z 4
_cell_length_a 16.3631(3)
_cell_length_b 10.4157(2)
_cell_length_c 17.9697(3)
_cell_measurement_reflns_used 9912
_cell_measurement_temperature 100(2)
_cell_measurement_theta_max 30.42
_cell_measurement_theta_min 2.23
_cell_volume 2945.15(9)
_computing_cell_refinement '<i>SAINT</i> (Bruker, 2016)'
_computing_data_collection '<i>APEX3</i> (Bruker, 2016)'
_computing_data_reduction 'Bruker SAINT'
_computing_molecular_graphics 'Bruker SHELXTL'
_computing_publication_material 'Bruker SHELXTL'
_computing_structure_refinement '<i>SHELXL2014</i> (Sheldrick, 2015)'
_computing_structure_solution '<i>SHELXT</i> (Sheldrick, 2015)'
_diffrn_ambient_temperature 100(2)
_diffrn_measured_fraction_theta_full 0.997
_diffrn_measured_fraction_theta_max 0.958
_diffrn_measurement_device_type 'Bruker D8 QUEST PHOTON-III'
_diffrn_measurement_method '\w and \f'
_diffrn_radiation_type MoK\a
_diffrn_radiation_wavelength 0.71073
_diffrn_reflns_av_R_equivalents 0.0373
_diffrn_reflns_av_unetI/netI 0.0487
_diffrn_reflns_Laue_measured_fraction_full 0.997
_diffrn_reflns_Laue_measured_fraction_max 0.958
_diffrn_reflns_limit_h_max 23
_diffrn_reflns_limit_h_min -20
_diffrn_reflns_limit_k_max 14
_diffrn_reflns_limit_k_min -14
_diffrn_reflns_limit_l_max 24
_diffrn_reflns_limit_l_min -23
_diffrn_reflns_number 32858
_diffrn_reflns_point_group_measured_fraction_full 0.997
_diffrn_reflns_point_group_measured_fraction_max 0.958
_diffrn_reflns_theta_full 25.242
_diffrn_reflns_theta_max 30.497
_diffrn_reflns_theta_min 2.460
_exptl_absorpt_coefficient_mu 0.174
_exptl_absorpt_correction_T_max 0.7461
_exptl_absorpt_correction_T_min 0.6425
_exptl_absorpt_correction_type multi-scan
_exptl_absorpt_process_details
;
 SADABS 2016/2: Krause, L., Herbst-Irmer, R., Sheldrick G.M. & Stalke D.,
 J. Appl. Cryst. 48 (2015) 3-10
;
_exptl_crystal_density_diffrn 1.250
_exptl_crystal_description block
_exptl_crystal_F_000 1192
_exptl_crystal_recrystallization_method 'Re-crystallisation from solvent'
_exptl_crystal_size_max 0.200
_exptl_crystal_size_mid 0.160
_exptl_crystal_size_min 0.140
_refine_diff_density_max 0.348
_refine_diff_density_min -0.562
_refine_diff_density_rms 0.061
_refine_ls_extinction_method none
_refine_ls_goodness_of_fit_ref 1.025
_refine_ls_hydrogen_treatment mixed
_refine_ls_matrix_type full
_refine_ls_number_parameters 376
_refine_ls_number_reflns 8597
_refine_ls_number_restraints 0
_refine_ls_restrained_S_all 1.025
_refine_ls_R_factor_all 0.0785
_refine_ls_R_factor_gt 0.0446
_refine_ls_shift/su_max 0.001
_refine_ls_shift/su_mean 0.000
_refine_ls_structure_factor_coef Fsqd
_refine_ls_weighting_details 'w=1/[\s^2^(Fo^2^)+(0.0314P)^2^+1.9082P] where P=(Fo^2^+2Fc^2^)/3'
_refine_ls_weighting_scheme calc
_refine_ls_wR_factor_gt 0.0907
_refine_ls_wR_factor_ref 0.1077
_reflns_Friedel_coverage 0.000
_reflns_number_gt 6091
_reflns_number_total 8597
_reflns_threshold_expression 'I > 2\s(I)'
_cod_data_source_file d4ce01303d2.cif
_cod_data_source_block KB801_0m
_cod_depositor_comments 'Adding full bibliography for 1574143--1574149.cif.'
_cod_original_sg_symbol_H-M 'P 21/n'
_cod_database_code 1574143
_shelx_shelxl_version_number 2019/3
_shelx_space_group_comment
;
The symmetry employed for this shelxl refinement is uniquely defined
by the following loop, which should always be used as a source of
symmetry information in preference to the above space-group names.
They are only intended as comments.
;
_shelx_estimated_absorpt_t_min 0.966
_shelx_estimated_absorpt_t_max 0.976

loop_
_space_group_symop_operation_xyz
'x, y, z'
'-x+1/2, y+1/2, -z+1/2'
'-x, -y, -z'
'x-1/2, -y-1/2, z-1/2'

loop_
_atom_site_label
_atom_site_type_symbol
_atom_site_fract_x
_atom_site_fract_y
_atom_site_fract_z
_atom_site_U_iso_or_equiv
_atom_site_adp_type
_atom_site_occupancy
_atom_site_site_symmetry_order
_atom_site_calc_flag
_atom_site_refinement_flags_posn
_atom_site_refinement_flags_adp
_atom_site_refinement_flags_occupancy
_atom_site_disorder_assembly
_atom_site_disorder_group
C1 C 0.98142(10) 0.74924(17) 0.19994(10) 0.0305(4) Uani 1 1 d . . . . .
H1A H 1.030390 0.802736 0.198973 0.046 Uiso 1 1 calc R U . . .
H1B H 1.000117 0.678581 0.236685 0.046 Uiso 1 1 calc R U . . .
H1C H 0.939353 0.801413 0.215929 0.046 Uiso 1 1 calc R U . . .
C2 C 0.94209(10) 0.69540(16) 0.12034(10) 0.0272(3) Uani 1 1 d . . . . .
H2A H 0.922667 0.766448 0.083088 0.033 Uiso 1 1 calc R U . . .
H2B H 0.984864 0.644691 0.103303 0.033 Uiso 1 1 calc R U . . .
C3 C 0.82900(10) 0.57064(15) 0.04646(9) 0.0242(3) Uani 1 1 d . . . . .
H3A H 0.870798 0.535002 0.021277 0.029 Uiso 1 1 calc R U . . .
H3B H 0.799112 0.642826 0.014502 0.029 Uiso 1 1 calc R U . . .
C4 C 0.76576(9) 0.46804(14) 0.05227(9) 0.0207(3) Uani 1 1 d . . . . .
H4A H 0.729208 0.500763 0.083772 0.025 Uiso 1 1 calc R U . . .
H4B H 0.728840 0.448737 -0.000140 0.025 Uiso 1 1 calc R U . . .
C5 C 0.83654(8) 0.25468(14) 0.04668(8) 0.0169(3) Uani 1 1 d . . . . .
C6 C 0.83171(9) 0.24186(15) -0.03167(9) 0.0213(3) Uani 1 1 d . . . . .
H6 H 0.807593 0.306762 -0.068247 0.026 Uiso 1 1 calc R U . . .
C7 C 0.86404(10) 0.12921(15) -0.05313(9) 0.0242(3) Uani 1 1 d . . . . .
H7 H 0.861046 0.115499 -0.106074 0.029 Uiso 1 1 calc R U . . .
C8 C 0.90112(9) 0.03482(15) 0.00140(9) 0.0229(3) Uani 1 1 d . . . . .
H8 H 0.922726 -0.041145 -0.015522 0.027 Uiso 1 1 calc R U . . .
C9 C 0.90700(9) 0.04962(14) 0.07917(9) 0.0201(3) Uani 1 1 d . . . . .
H9 H 0.933243 -0.013899 0.115915 0.024 Uiso 1 1 calc R U . . .
C10 C 0.87300(8) 0.16119(14) 0.10180(8) 0.0169(3) Uani 1 1 d . . . . .
C11 C 0.82703(8) 0.31050(14) 0.16280(8) 0.0166(3) Uani 1 1 d . . . . .
C12 C 0.80965(9) 0.38809(14) 0.22671(8) 0.0183(3) Uani 1 1 d . . . . .
H12 H 0.775570 0.465258 0.203867 0.022 Uiso 1 1 calc R U . . .
C13 C 0.76005(9) 0.31158(14) 0.27292(8) 0.0192(3) Uani 1 1 d . . . . .
H13A H 0.704041 0.286783 0.238362 0.023 Uiso 1 1 calc R U . . .
H13B H 0.791516 0.231991 0.292951 0.023 Uiso 1 1 calc R U . . .
C14 C 0.74719(8) 0.38971(15) 0.33999(8) 0.0209(3) Uani 1 1 d . . . . .
H14A H 0.711064 0.465047 0.319680 0.025 Uiso 1 1 calc R U . . .
H14B H 0.717339 0.336718 0.370059 0.025 Uiso 1 1 calc R U . . .
C15 C 0.87904(9) 0.51106(14) 0.34788(8) 0.0204(3) Uani 1 1 d . . . . .
H15A H 0.934324 0.537524 0.383057 0.025 Uiso 1 1 calc R U . . .
H15B H 0.846754 0.589644 0.327126 0.025 Uiso 1 1 calc R U . . .
C16 C 0.89408(9) 0.43305(15) 0.28187(8) 0.0203(3) Uani 1 1 d . . . . .
H16A H 0.929526 0.357378 0.302902 0.024 Uiso 1 1 calc R U . . .
H16B H 0.925324 0.485797 0.252911 0.024 Uiso 1 1 calc R U . . .
C17 C 0.81767(9) 0.50684(16) 0.46027(8) 0.0228(3) Uani 1 1 d . . . . .
H17A H 0.779477 0.457146 0.483692 0.027 Uiso 1 1 calc R U . . .
H17B H 0.789909 0.590045 0.442445 0.027 Uiso 1 1 calc R U . . .
C18 C 0.90158(9) 0.53113(16) 0.52126(8) 0.0215(3) Uani 1 1 d . . . . .
H18A H 0.935764 0.451339 0.529889 0.026 Uiso 1 1 calc R U . . .
H18B H 0.934072 0.597819 0.502330 0.026 Uiso 1 1 calc R U . . .
C19 C 0.88694(8) 0.57430(15) 0.59659(8) 0.0189(3) Uani 1 1 d . . . . .
C20 C 0.87413(9) 0.48446(15) 0.64963(8) 0.0209(3) Uani 1 1 d . . . . .
H20 H 0.873877 0.395551 0.637763 0.025 Uiso 1 1 calc R U . . .
C21 C 0.86175(9) 0.52307(14) 0.71952(8) 0.0201(3) Uani 1 1 d . . . . .
H21 H 0.854108 0.460210 0.755332 0.024 Uiso 1 1 calc R U . . .
C22 C 0.86036(8) 0.65303(14) 0.73805(8) 0.0175(3) Uani 1 1 d . . . . .
C23 C 0.87177(9) 0.74281(15) 0.68423(9) 0.0201(3) Uani 1 1 d . . . . .
H23 H 0.870232 0.831836 0.695251 0.024 Uiso 1 1 calc R U . . .
C24 C 0.88539(9) 0.70361(15) 0.61456(9) 0.0209(3) Uani 1 1 d . . . . .
H24 H 0.893733 0.766189 0.578885 0.025 Uiso 1 1 calc R U . . .
C25 C 0.85229(9) 0.69265(14) 0.81795(8) 0.0190(3) Uani 1 1 d . . . . .
C26 C 0.93481(10) 0.65497(17) 0.87888(9) 0.0269(3) Uani 1 1 d . . . . .
H26A H 0.941357 0.561417 0.879455 0.040 Uiso 1 1 calc R U . . .
H26B H 0.932300 0.684363 0.930013 0.040 Uiso 1 1 calc R U . . .
H26C H 0.983361 0.695109 0.866000 0.040 Uiso 1 1 calc R U . . .
C27 C 0.83683(10) 0.83720(15) 0.82344(9) 0.0263(3) Uani 1 1 d . . . . .
H27A H 0.888501 0.884359 0.822938 0.039 Uiso 1 1 calc R U . . .
H27B H 0.822025 0.855563 0.871633 0.039 Uiso 1 1 calc R U . . .
H27C H 0.790085 0.864009 0.779246 0.039 Uiso 1 1 calc R U . . .
C28 C 0.77871(9) 0.61657(15) 0.83433(8) 0.0199(3) Uani 1 1 d . . . . .
N1 N 0.80755(7) 0.34980(12) 0.08722(7) 0.0172(2) Uani 1 1 d . . . . .
N2 N 0.86616(7) 0.19801(12) 0.17430(7) 0.0179(2) Uani 1 1 d . . . . .
N3 N 0.83046(7) 0.43456(12) 0.39219(7) 0.0174(2) Uani 1 1 d . . . . .
H3N H 0.8608(11) 0.3591(18) 0.4115(10) 0.026 Uiso 1 1 d . U . . .
O1 O 0.87170(7) 0.61553(10) 0.12193(6) 0.0234(2) Uani 1 1 d . . . . .
O2 O 0.78769(7) 0.51570(11) 0.86819(7) 0.0294(3) Uani 1 1 d . . . . .
O3 O 0.70356(7) 0.67262(12) 0.80683(8) 0.0318(3) Uani 1 1 d . . . . .
H3O H 0.6669(14) 0.634(2) 0.8240(12) 0.048 Uiso 1 1 d . U . . .
Cl01 Cl 0.91998(2) 0.18837(4) 0.46752(2) 0.02483(9) Uani 1 1 d . . . . .
O1W O 0.58953(8) 0.56538(15) 0.86763(9) 0.0390(3) Uani 1 1 d . . . . .
H1W H 0.5395(16) 0.532(2) 0.8459(14) 0.060(7) Uiso 1 1 d . . . . .
H2W H 0.5886(16) 0.601(3) 0.9085(16) 0.070(8) Uiso 1 1 d . . . . .
O2W O 0.42663(7) 0.45488(11) 0.81270(7) 0.0265(3) Uani 1 1 d . . . . .
H3W H 0.4249(15) 0.405(2) 0.8492(15) 0.058(7) Uiso 1 1 d . . . . .
H4W H 0.4122(14) 0.404(2) 0.7722(14) 0.053(7) Uiso 1 1 d . . . . .
O3W O 0.39580(8) 0.68432(13) 0.89853(9) 0.0351(3) Uani 1 1 d . . . . .
H5W H 0.4426(18) 0.683(2) 0.9388(16) 0.072(8) Uiso 1 1 d . . . . .
H6W H 0.4006(16) 0.614(3) 0.8685(15) 0.069(8) Uiso 1 1 d . . . . .

loop_
_atom_site_aniso_label
_atom_site_aniso_U_11
_atom_site_aniso_U_22
_atom_site_aniso_U_33
_atom_site_aniso_U_23
_atom_site_aniso_U_13
_atom_site_aniso_U_12
C1 0.0273(8) 0.0258(9) 0.0341(9) 0.0037(7) 0.0011(7) -0.0025(7)
C2 0.0281(8) 0.0201(8) 0.0357(9) 0.0002(7) 0.0125(7) -0.0015(6)
C3 0.0345(8) 0.0195(7) 0.0187(7) 0.0006(6) 0.0073(6) 0.0009(6)
C4 0.0230(7) 0.0188(7) 0.0184(7) 0.0006(6) 0.0026(6) 0.0043(6)
C5 0.0157(6) 0.0167(7) 0.0180(7) -0.0017(5) 0.0040(5) -0.0024(5)
C6 0.0230(7) 0.0228(8) 0.0184(7) -0.0006(6) 0.0062(6) -0.0021(6)
C7 0.0258(7) 0.0282(8) 0.0206(7) -0.0060(6) 0.0098(6) -0.0040(6)
C8 0.0207(7) 0.0218(8) 0.0278(8) -0.0067(6) 0.0096(6) -0.0013(6)
C9 0.0173(6) 0.0179(7) 0.0247(8) -0.0003(6) 0.0051(6) -0.0005(5)
C10 0.0154(6) 0.0173(7) 0.0179(7) -0.0012(5) 0.0046(5) -0.0027(5)
C11 0.0161(6) 0.0176(7) 0.0150(6) 0.0003(5) 0.0026(5) -0.0018(5)
C12 0.0204(6) 0.0167(7) 0.0164(7) -0.0012(5) 0.0028(5) 0.0026(5)
C13 0.0158(6) 0.0216(7) 0.0195(7) -0.0031(6) 0.0035(5) -0.0011(5)
C14 0.0140(6) 0.0279(8) 0.0200(7) -0.0044(6) 0.0030(5) -0.0004(6)
C15 0.0229(7) 0.0196(7) 0.0180(7) -0.0001(6) 0.0043(6) -0.0031(6)
C16 0.0212(7) 0.0231(8) 0.0167(7) -0.0014(6) 0.0055(5) -0.0041(6)
C17 0.0181(7) 0.0311(8) 0.0191(7) -0.0079(6) 0.0049(5) 0.0034(6)
C18 0.0170(6) 0.0286(8) 0.0190(7) -0.0040(6) 0.0053(5) 0.0006(6)
C19 0.0147(6) 0.0249(8) 0.0171(7) -0.0037(6) 0.0042(5) -0.0001(5)
C20 0.0217(7) 0.0185(7) 0.0229(7) -0.0043(6) 0.0070(6) -0.0010(6)
C21 0.0217(7) 0.0192(7) 0.0205(7) 0.0000(6) 0.0076(6) -0.0015(6)
C22 0.0138(6) 0.0215(7) 0.0175(7) -0.0011(6) 0.0047(5) -0.0006(5)
C23 0.0217(7) 0.0181(7) 0.0212(7) -0.0009(6) 0.0070(6) 0.0000(6)
C24 0.0208(7) 0.0234(8) 0.0189(7) 0.0017(6) 0.0062(6) 0.0000(6)
C25 0.0194(6) 0.0209(7) 0.0175(7) -0.0018(6) 0.0062(5) -0.0022(6)
C26 0.0220(7) 0.0367(9) 0.0205(8) -0.0016(7) 0.0030(6) -0.0038(7)
C27 0.0327(8) 0.0236(8) 0.0257(8) -0.0074(7) 0.0134(7) -0.0038(6)
C28 0.0217(7) 0.0221(8) 0.0167(7) -0.0033(6) 0.0065(5) -0.0006(6)
N1 0.0177(5) 0.0170(6) 0.0162(6) -0.0003(5) 0.0033(4) 0.0013(5)
N2 0.0184(5) 0.0176(6) 0.0169(6) -0.0002(5) 0.0033(5) 0.0008(5)
N3 0.0152(5) 0.0207(6) 0.0161(6) -0.0017(5) 0.0037(4) 0.0015(5)
O1 0.0273(5) 0.0216(5) 0.0208(5) -0.0006(4) 0.0058(4) -0.0039(4)
O2 0.0288(6) 0.0289(6) 0.0312(6) 0.0081(5) 0.0092(5) -0.0024(5)
O3 0.0202(5) 0.0321(7) 0.0448(7) 0.0067(6) 0.0119(5) 0.0013(5)
Cl01 0.02776(18) 0.02332(19) 0.02206(19) 0.00341(15) 0.00455(14) 0.00289(15)
O1W 0.0278(6) 0.0550(9) 0.0393(8) -0.0190(7) 0.0179(6) -0.0157(6)
O2W 0.0329(6) 0.0229(6) 0.0229(6) -0.0026(5) 0.0065(5) -0.0067(5)
O3W 0.0291(6) 0.0302(7) 0.0415(8) -0.0015(6) 0.0020(6) 0.0058(5)

loop_
_atom_type_symbol
_atom_type_description
_atom_type_scat_dispersion_real
_atom_type_scat_dispersion_imag
_atom_type_scat_source
C C 0.0033 0.0016 'International Tables Vol C Tables 4.2.6.8 and 6.1.1.4'
H H 0.0000 0.0000 'International Tables Vol C Tables 4.2.6.8 and 6.1.1.4'
N N 0.0061 0.0033 'International Tables Vol C Tables 4.2.6.8 and 6.1.1.4'
O O 0.0106 0.0060 'International Tables Vol C Tables 4.2.6.8 and 6.1.1.4'
Cl Cl 0.1484 0.1585 'International Tables Vol C Tables 4.2.6.8 and 6.1.1.4'

loop_
_geom_angle_atom_site_label_1
_geom_angle_atom_site_label_2
_geom_angle_atom_site_label_3
_geom_angle
_geom_angle_site_symmetry_1
_geom_angle_site_symmetry_3
_geom_angle_publ_flag
C2 C1 H1A 109.5 . . ?
C2 C1 H1B 109.5 . . ?
H1A C1 H1B 109.5 . . ?
C2 C1 H1C 109.5 . . ?
H1A C1 H1C 109.5 . . ?
H1B C1 H1C 109.5 . . ?
O1 C2 C1 109.56(13) . . ?
O1 C2 H2A 109.8 . . ?
C1 C2 H2A 109.8 . . ?
O1 C2 H2B 109.8 . . ?
C1 C2 H2B 109.8 . . ?
H2A C2 H2B 108.2 . . ?
O1 C3 C4 109.45(12) . . ?
O1 C3 H3A 109.8 . . ?
C4 C3 H3A 109.8 . . ?
O1 C3 H3B 109.8 . . ?
C4 C3 H3B 109.8 . . ?
H3A C3 H3B 108.2 . . ?
N1 C4 C3 112.12(12) . . ?
N1 C4 H4A 109.2 . . ?
C3 C4 H4A 109.2 . . ?
N1 C4 H4B 109.2 . . ?
C3 C4 H4B 109.2 . . ?
H4A C4 H4B 107.9 . . ?
N1 C5 C6 131.70(13) . . ?
N1 C5 C10 105.41(12) . . ?
C6 C5 C10 122.86(13) . . ?
C7 C6 C5 116.24(14) . . ?
C7 C6 H6 121.9 . . ?
C5 C6 H6 121.9 . . ?
C6 C7 C8 121.62(14) . . ?
C6 C7 H7 119.2 . . ?
C8 C7 H7 119.2 . . ?
C9 C8 C7 121.63(14) . . ?
C9 C8 H8 119.2 . . ?
C7 C8 H8 119.2 . . ?
C8 C9 C10 117.66(14) . . ?
C8 C9 H9 121.2 . . ?
C10 C9 H9 121.2 . . ?
N2 C10 C9 129.99(13) . . ?
N2 C10 C5 110.03(12) . . ?
C9 C10 C5 119.95(13) . . ?
N2 C11 N1 112.98(12) . . ?
N2 C11 C12 122.99(12) . . ?
N1 C11 C12 123.98(12) . . ?
C11 C12 C13 112.06(12) . . ?
C11 C12 C16 109.50(11) . . ?
C13 C12 C16 108.96(11) . . ?
C11 C12 H12 108.8 . . ?
C13 C12 H12 108.8 . . ?
C16 C12 H12 108.8 . . ?
C14 C13 C12 111.15(12) . . ?
C14 C13 H13A 109.4 . . ?
C12 C13 H13A 109.4 . . ?
C14 C13 H13B 109.4 . . ?
C12 C13 H13B 109.4 . . ?
H13A C13 H13B 108.0 . . ?
N3 C14 C13 111.33(11) . . ?
N3 C14 H14A 109.4 . . ?
C13 C14 H14A 109.4 . . ?
N3 C14 H14B 109.4 . . ?
C13 C14 H14B 109.4 . . ?
H14A C14 H14B 108.0 . . ?
N3 C15 C16 110.79(12) . . ?
N3 C15 H15A 109.5 . . ?
C16 C15 H15A 109.5 . . ?
N3 C15 H15B 109.5 . . ?
C16 C15 H15B 109.5 . . ?
H15A C15 H15B 108.1 . . ?
C15 C16 C12 111.03(12) . . ?
C15 C16 H16A 109.4 . . ?
C12 C16 H16A 109.4 . . ?
C15 C16 H16B 109.4 . . ?
C12 C16 H16B 109.4 . . ?
H16A C16 H16B 108.0 . . ?
N3 C17 C18 111.72(11) . . ?
N3 C17 H17A 109.3 . . ?
C18 C17 H17A 109.3 . . ?
N3 C17 H17B 109.3 . . ?
C18 C17 H17B 109.3 . . ?
H17A C17 H17B 107.9 . . ?
C19 C18 C17 111.20(11) . . ?
C19 C18 H18A 109.4 . . ?
C17 C18 H18A 109.4 . . ?
C19 C18 H18B 109.4 . . ?
C17 C18 H18B 109.4 . . ?
H18A C18 H18B 108.0 . . ?
C24 C19 C20 118.53(13) . . ?
C24 C19 C18 121.11(14) . . ?
C20 C19 C18 120.37(14) . . ?
C21 C20 C19 120.83(14) . . ?
C21 C20 H20 119.6 . . ?
C19 C20 H20 119.6 . . ?
C20 C21 C22 120.92(14) . . ?
C20 C21 H21 119.5 . . ?
C22 C21 H21 119.5 . . ?
C23 C22 C21 118.10(13) . . ?
C23 C22 C25 122.09(13) . . ?
C21 C22 C25 119.69(13) . . ?
C24 C23 C22 120.82(14) . . ?
C24 C23 H23 119.6 . . ?
C22 C23 H23 119.6 . . ?
C19 C24 C23 120.80(14) . . ?
C19 C24 H24 119.6 . . ?
C23 C24 H24 119.6 . . ?
C22 C25 C27 112.46(12) . . ?
C22 C25 C28 108.29(11) . . ?
C27 C25 C28 110.01(12) . . ?
C22 C25 C26 108.27(12) . . ?
C27 C25 C26 109.44(13) . . ?
C28 C25 C26 108.26(12) . . ?
C25 C26 H26A 109.5 . . ?
C25 C26 H26B 109.5 . . ?
H26A C26 H26B 109.5 . . ?
C25 C26 H26C 109.5 . . ?
H26A C26 H26C 109.5 . . ?
H26B C26 H26C 109.5 . . ?
C25 C27 H27A 109.5 . . ?
C25 C27 H27B 109.5 . . ?
H27A C27 H27B 109.5 . . ?
C25 C27 H27C 109.5 . . ?
H27A C27 H27C 109.5 . . ?
H27B C27 H27C 109.5 . . ?
O2 C28 O3 122.99(14) . . ?
O2 C28 C25 123.65(13) . . ?
O3 C28 C25 113.36(13) . . ?
C11 N1 C5 106.68(12) . . ?
C11 N1 C4 129.13(12) . . ?
C5 N1 C4 124.19(12) . . ?
C11 N2 C10 104.91(11) . . ?
C17 N3 C15 112.30(12) . . ?
C17 N3 C14 111.12(10) . . ?
C15 N3 C14 110.86(11) . . ?
C17 N3 H3N 107.2(11) . . ?
C15 N3 H3N 109.6(11) . . ?
C14 N3 H3N 105.4(11) . . ?
C3 O1 C2 111.11(12) . . ?
C28 O3 H3O 109.1(15) . . ?
H1W O1W H2W 109(2) . . ?
H3W O2W H4W 103(2) . . ?
H5W O3W H6W 105(2) . . ?

loop_
_geom_bond_atom_site_label_1
_geom_bond_atom_site_label_2
_geom_bond_distance
_geom_bond_site_symmetry_2
_geom_bond_publ_flag
C1 C2 1.506(2) . ?
C1 H1A 0.9800 . ?
C1 H1B 0.9800 . ?
C1 H1C 0.9800 . ?
C2 O1 1.4274(18) . ?
C2 H2A 0.9900 . ?
C2 H2B 0.9900 . ?
C3 O1 1.4235(18) . ?
C3 C4 1.511(2) . ?
C3 H3A 0.9900 . ?
C3 H3B 0.9900 . ?
C4 N1 1.4640(18) . ?
C4 H4A 0.9900 . ?
C4 H4B 0.9900 . ?
C5 N1 1.3881(18) . ?
C5 C6 1.395(2) . ?
C5 C10 1.400(2) . ?
C6 C7 1.385(2) . ?
C6 H6 0.9500 . ?
C7 C8 1.403(2) . ?
C7 H7 0.9500 . ?
C8 C9 1.383(2) . ?
C8 H8 0.9500 . ?
C9 C10 1.396(2) . ?
C9 H9 0.9500 . ?
C10 N2 1.3918(18) . ?
C11 N2 1.3240(18) . ?
C11 N1 1.3697(18) . ?
C11 C12 1.494(2) . ?
C12 C13 1.534(2) . ?
C12 C16 1.5359(19) . ?
C12 H12 1.0000 . ?
C13 C14 1.516(2) . ?
C13 H13A 0.9900 . ?
C13 H13B 0.9900 . ?
C14 N3 1.5012(17) . ?
C14 H14A 0.9900 . ?
C14 H14B 0.9900 . ?
C15 N3 1.4994(19) . ?
C15 C16 1.513(2) . ?
C15 H15A 0.9900 . ?
C15 H15B 0.9900 . ?
C16 H16A 0.9900 . ?
C16 H16B 0.9900 . ?
C17 N3 1.4991(18) . ?
C17 C18 1.5247(19) . ?
C17 H17A 0.9900 . ?
C17 H17B 0.9900 . ?
C18 C19 1.507(2) . ?
C18 H18A 0.9900 . ?
C18 H18B 0.9900 . ?
C19 C24 1.387(2) . ?
C19 C20 1.392(2) . ?
C20 C21 1.386(2) . ?
C20 H20 0.9500 . ?
C21 C22 1.396(2) . ?
C21 H21 0.9500 . ?
C22 C23 1.394(2) . ?
C22 C25 1.5340(19) . ?
C23 C24 1.392(2) . ?
C23 H23 0.9500 . ?
C24 H24 0.9500 . ?
C25 C27 1.534(2) . ?
C25 C28 1.536(2) . ?
C25 C26 1.538(2) . ?
C26 H26A 0.9800 . ?
C26 H26B 0.9800 . ?
C26 H26C 0.9800 . ?
C27 H27A 0.9800 . ?
C27 H27B 0.9800 . ?
C27 H27C 0.9800 . ?
C28 O2 1.2027(18) . ?
C28 O3 1.3280(18) . ?
N3 H3N 0.944(18) . ?
O3 H3O 0.85(2) . ?
O1W H1W 0.87(3) . ?
O1W H2W 0.83(3) . ?
O2W H3W 0.84(3) . ?
O2W H4W 0.88(2) . ?
O3W H5W 0.90(3) . ?
O3W H6W 0.92(3) . ?

loop_
_geom_hbond_atom_site_label_D
_geom_hbond_atom_site_label_H
_geom_hbond_atom_site_label_A
_geom_hbond_distance_DH
_geom_hbond_distance_HA
_geom_hbond_distance_DA
_geom_hbond_angle_DHA
_geom_hbond_site_symmetry_A
_geom_hbond_publ_flag
O1W H2W Cl01 0.83(3) 2.45(3) 3.2700(15) 175(2) 2_656 yes
O3W H5W Cl01 0.90(3) 2.41(3) 3.3016(14) 171(2) 2_656 yes
O2W H3W Cl01 0.84(3) 2.36(3) 3.1851(14) 167(2) 4_566 yes
O2W H4W N2 0.88(2) 2.02(2) 2.8896(17) 173(2) 4_566 yes
O3W H6W O2W 0.92(3) 2.04(3) 2.9616(19) 172(2) . yes
N3 H3N Cl01 0.944(18) 2.139(18) 3.0766(13) 171.9(15) . yes
O3 H3O O1W 0.85(2) 1.81(2) 2.6536(17) 174(2) . yes
O1W H1W O2W 0.87(3) 1.95(3) 2.8215(17) 172(2) . yes

loop_
_geom_torsion_atom_site_label_1
_geom_torsion_atom_site_label_2
_geom_torsion_atom_site_label_3
_geom_torsion_atom_site_label_4
_geom_torsion
_geom_torsion_site_symmetry_1
_geom_torsion_site_symmetry_2
_geom_torsion_site_symmetry_3
_geom_torsion_site_symmetry_4
_geom_torsion_publ_flag
O1 C3 C4 N1 -69.41(16) . . . . ?
N1 C5 C6 C7 -176.62(14) . . . . ?
C10 C5 C6 C7 1.0(2) . . . . ?
C5 C6 C7 C8 -1.3(2) . . . . ?
C6 C7 C8 C9 0.1(2) . . . . ?
C7 C8 C9 C10 1.3(2) . . . . ?
C8 C9 C10 N2 176.40(13) . . . . ?
C8 C9 C10 C5 -1.6(2) . . . . ?
N1 C5 C10 N2 0.24(15) . . . . ?
C6 C5 C10 N2 -177.94(13) . . . . ?
N1 C5 C10 C9 178.59(12) . . . . ?
C6 C5 C10 C9 0.4(2) . . . . ?
N2 C11 C12 C13 -55.18(17) . . . . ?
N1 C11 C12 C13 127.54(14) . . . . ?
N2 C11 C12 C16 65.84(17) . . . . ?
N1 C11 C12 C16 -111.44(15) . . . . ?
C11 C12 C13 C14 177.00(11) . . . . ?
C16 C12 C13 C14 55.66(15) . . . . ?
C12 C13 C14 N3 -56.54(16) . . . . ?
N3 C15 C16 C12 58.13(16) . . . . ?
C11 C12 C16 C15 -179.48(12) . . . . ?
C13 C12 C16 C15 -56.60(16) . . . . ?
N3 C17 C18 C19 -166.27(13) . . . . ?
C17 C18 C19 C24 -95.13(17) . . . . ?
C17 C18 C19 C20 84.50(17) . . . . ?
C24 C19 C20 C21 -1.2(2) . . . . ?
C18 C19 C20 C21 179.13(13) . . . . ?
C19 C20 C21 C22 1.1(2) . . . . ?
C20 C21 C22 C23 0.0(2) . . . . ?
C20 C21 C22 C25 -176.07(12) . . . . ?
C21 C22 C23 C24 -0.9(2) . . . . ?
C25 C22 C23 C24 175.05(13) . . . . ?
C20 C19 C24 C23 0.3(2) . . . . ?
C18 C19 C24 C23 179.95(13) . . . . ?
C22 C23 C24 C19 0.8(2) . . . . ?
C23 C22 C25 C27 13.69(18) . . . . ?
C21 C22 C25 C27 -170.40(13) . . . . ?
C23 C22 C25 C28 135.47(14) . . . . ?
C21 C22 C25 C28 -48.62(17) . . . . ?
C23 C22 C25 C26 -107.36(15) . . . . ?
C21 C22 C25 C26 68.55(16) . . . . ?
C22 C25 C28 O2 92.50(17) . . . . ?
C27 C25 C28 O2 -144.22(15) . . . . ?
C26 C25 C28 O2 -24.7(2) . . . . ?
C22 C25 C28 O3 -86.99(15) . . . . ?
C27 C25 C28 O3 36.29(17) . . . . ?
C26 C25 C28 O3 155.83(13) . . . . ?
N2 C11 N1 C5 0.01(15) . . . . ?
C12 C11 N1 C5 177.53(12) . . . . ?
N2 C11 N1 C4 -179.14(13) . . . . ?
C12 C11 N1 C4 -1.6(2) . . . . ?
C6 C5 N1 C11 177.80(15) . . . . ?
C10 C5 N1 C11 -0.15(14) . . . . ?
C6 C5 N1 C4 -3.0(2) . . . . ?
C10 C5 N1 C4 179.05(12) . . . . ?
C3 C4 N1 C11 95.17(17) . . . . ?
C3 C4 N1 C5 -83.85(16) . . . . ?
N1 C11 N2 C10 0.14(15) . . . . ?
C12 C11 N2 C10 -177.41(12) . . . . ?
C9 C10 N2 C11 -178.36(14) . . . . ?
C5 C10 N2 C11 -0.23(15) . . . . ?
C18 C17 N3 C15 -65.90(16) . . . . ?
C18 C17 N3 C14 169.28(13) . . . . ?
C16 C15 N3 C17 177.48(11) . . . . ?
C16 C15 N3 C14 -57.56(15) . . . . ?
C13 C14 N3 C17 -177.52(13) . . . . ?
C13 C14 N3 C15 56.86(16) . . . . ?
C4 C3 O1 C2 169.64(12) . . . . ?
C1 C2 O1 C3 175.62(13) . . . . ?
